data_7156003
loop_
_publ_author_name
'Ojo, O. Stephen'
'Nardone, Brunello'
'Musolino, Stefania F.'
'Neal, Andrew R.'
'Wilson, Liam'
'Lebl, Tomas'
'Slawin, Alexandra M. Z.'
'Cordes, David B.'
'Taylor, James E.'
'Naismith, James H.'
'Smith, Andrew D.'
'Westwood, Nicholas J.'

_publ_section_title
;
 Synthesis of the natural product descurainolide and cyclic peptides from
 lignin-derived aromatics.
;
_journal_issue 2
_journal_name_full 'Organic &amp; biomolecular chemistry'
_journal_page_first 266
_journal_page_last 273
_journal_paper_doi 10.1039/c7ob02697h
_journal_volume 16
_journal_year 2018
_chemical_absolute_configuration ad
_chemical_formula_moiety 'C17 H28 O4 Si'
_chemical_formula_sum 'C17 H28 O4 Si'
_chemical_formula_weight 324.49
_space_group_crystal_system orthorhombic
_space_group_IT_number 19
_space_group_name_Hall 'P 2ac 2ab'
_space_group_name_H-M_alt 'P 21 21 21'
_symmetry_space_group_name_Hall 'P 2ac 2ab'
_symmetry_space_group_name_H-M 'P 21 21 21'
_atom_sites_solution_hydrogens geom
_atom_sites_solution_primary direct
_atom_sites_solution_secondary difmap
_audit_creation_date 2016-09-09
_audit_creation_method 'by CrystalStructure 4.2'
_audit_update_record
;
2016-09-21 deposited with the CCDC.
2017-12-01 downloaded from the CCDC.
;
_cell_angle_alpha 90.0000
_cell_angle_beta 90.0000
_cell_angle_gamma 90.0000
_cell_formula_units_Z 4
_cell_length_a 7.2037(11)
_cell_length_b 10.9197(17)
_cell_length_c 23.762(4)
_cell_measurement_reflns_used 1835
_cell_measurement_temperature 173
_cell_measurement_theta_max 67.80
_cell_measurement_theta_min 39.90
_cell_volume 1869.2(5)
_computing_cell_refinement 'CrystalClear-SM Expert 2.1 b42'
_computing_data_collection 'CrystalClear-SM Expert 2.1 b42 (Rigaku, 2015)'
_computing_data_reduction 'CrystalClear-SM Expert 2.1 b42'
_computing_molecular_graphics 'CrystalStructure 4.2'
_computing_publication_material 'CrystalStructure 4.2 (Rigaku, 2015)'
_computing_structure_refinement 'SHELXL Version 2014/7 (Sheldrick, 2008)'
_computing_structure_solution 'SIR2011 (Burla, et al., 2012)'
_diffrn_ambient_temperature 173
_diffrn_detector_area_resol_mean 5.814
_diffrn_measured_fraction_theta_full 0.997
_diffrn_measured_fraction_theta_max 0.992
_diffrn_measurement_device_type 'Rigaku XtaLAB P100'
_diffrn_measurement_method \w
_diffrn_radiation_type 'Cu K\a'
_diffrn_radiation_wavelength 1.54187
_diffrn_reflns_av_R_equivalents 0.0734
_diffrn_reflns_Laue_measured_fraction_full 0.997
_diffrn_reflns_Laue_measured_fraction_max 0.992
_diffrn_reflns_limit_h_max 8
_diffrn_reflns_limit_h_min -8
_diffrn_reflns_limit_k_max 13
_diffrn_reflns_limit_k_min -12
_diffrn_reflns_limit_l_max 28
_diffrn_reflns_limit_l_min -20
_diffrn_reflns_number 19865
_diffrn_reflns_point_group_measured_fraction_full 0.994
_diffrn_reflns_point_group_measured_fraction_max 0.988
_diffrn_reflns_theta_full 67.687
_diffrn_reflns_theta_max 68.058
_diffrn_reflns_theta_min 3.720
_diffrn_standards_number 0
_exptl_absorpt_coefficient_mu 1.228
_exptl_absorpt_correction_T_max 0.918
_exptl_absorpt_correction_T_min 0.662
_exptl_absorpt_correction_type multi-scan
_exptl_absorpt_process_details 'REQAB (Rigaku, 1998)'
_exptl_crystal_colour colorless
_exptl_crystal_density_diffrn 1.153
_exptl_crystal_density_method 'not measured'
_exptl_crystal_description prism
_exptl_crystal_F_000 704.00
_exptl_crystal_recrystallization_method 'Re-crystallisation from solvent: Hexane/chloroform'
_exptl_crystal_size_max 0.240
_exptl_crystal_size_mid 0.090
_exptl_crystal_size_min 0.070
_refine_diff_density_max 0.34
_refine_diff_density_min -0.40
_refine_ls_abs_structure_details
;
 Flack x determined using 1287 quotients [(I+)-(I-)]/[(I+)+(I-)]
 (Parsons, Flack and Wagner, Acta Cryst. B69 (2013) 249-259).
;
_refine_ls_abs_structure_Flack 0.036(16)
_refine_ls_extinction_coef 0.0183(18)
_refine_ls_extinction_method SHELXL
_refine_ls_goodness_of_fit_ref 1.087
_refine_ls_hydrogen_treatment mixed
_refine_ls_number_parameters 230
_refine_ls_number_reflns 3374
_refine_ls_number_restraints 14
_refine_ls_R_factor_all 0.0542
_refine_ls_R_factor_gt 0.0533
_refine_ls_shift/su_max 0.000
_refine_ls_structure_factor_coef Fsqd
_refine_ls_weighting_details 'w = 1/[\s^2^(Fo^2^)+(0.0824P)^2^+0.1414P] where P=(Fo^2^+2Fc^2^)/3'
_refine_ls_weighting_scheme calc
_refine_ls_wR_factor_gt 0.1337
_refine_ls_wR_factor_ref 0.1349
_reflns_Friedel_coverage 0.713
_reflns_Friedel_fraction_full 0.989
_reflns_Friedel_fraction_max 0.981
_reflns_number_gt 3219
_reflns_number_total 3374
_reflns_threshold_expression F^2^>2.0\s(F^2^)
_cod_data_source_file c7ob02697h5.cif
_cod_data_source_block S-plus-2a
_cod_depositor_comments 'Adding full bibliography for 7156003--7156007.cif.'
_cod_database_code 7156003

loop_
_space_group_symop_id
_space_group_symop_operation_xyz
1 +X,+Y,+Z
2 1/2-X,-Y,1/2+Z
3 1/2+X,1/2-Y,-Z
4 -X,1/2+Y,1/2-Z

loop_
_atom_site_label
_atom_site_type_symbol
_atom_site_fract_x
_atom_site_fract_y
_atom_site_fract_z
_atom_site_U_iso_or_equiv
_atom_site_adp_type
_atom_site_occupancy
_atom_site_site_symmetry_order
_atom_site_calc_flag
_atom_site_refinement_flags_posn
_atom_site_refinement_flags_adp
_atom_site_refinement_flags_occupancy
_atom_site_disorder_assembly
_atom_site_disorder_group
Si1 Si 0.23665(12) 0.43404(7) 0.07973(3) 0.0522(3) Uani 1 1 d . . . . .
O1 O 0.2930(2) 0.48475(16) 0.14377(7) 0.0458(5) Uani 1 1 d . . . . .
O2 O 0.4642(3) 0.68896(19) 0.17296(10) 0.0622(6) Uani 1 1 d . . . . .
O6 O 0.4431(3) 0.26434(19) 0.16280(10) 0.0643(6) Uani 1 1 d . . . . .
O14 O 1.1023(3) 0.5554(3) 0.24799(11) 0.0843(9) Uani 1 1 d D . . . .
H14 H 1.149(6) 0.556(4) 0.2119(12) 0.082(12) Uiso 1 1 d D . . . .
C1 C 0.4644(4) 0.4759(3) 0.16909(10) 0.0461(6) Uani 1 1 d . . . . .
C2 C 0.5547(4) 0.5827(3) 0.18563(11) 0.0509(7) Uani 1 1 d . . . . .
C3 C 0.7257(4) 0.5748(4) 0.21345(12) 0.0620(8) Uani 1 1 d . . . . .
H3 H 0.7873 0.6472 0.2254 0.074 Uiso 1 1 calc R U . . .
C4 C 0.8046(4) 0.4619(4) 0.22348(12) 0.0647(9) Uani 1 1 d . . . . .
C5 C 0.7177(4) 0.3556(4) 0.20655(13) 0.0639(8) Uani 1 1 d . . . . .
H5 H 0.7745 0.2783 0.2129 0.077 Uiso 1 1 calc R U . . .
C6 C 0.5452(4) 0.3632(3) 0.17999(11) 0.0528(7) Uani 1 1 d . . . . .
C7 C 0.1066(5) 0.5639(3) 0.04510(11) 0.0560(7) Uani 1 1 d . . . . .
C8 C 0.0340(7) 0.5223(4) -0.01223(16) 0.0873(12) Uani 1 1 d . . . . .
H8A H 0.1388 0.4989 -0.0363 0.105 Uiso 1 1 calc R U . . .
H8B H -0.0347 0.5894 -0.0299 0.105 Uiso 1 1 calc R U . . .
H8C H -0.0485 0.4518 -0.0072 0.105 Uiso 1 1 calc R U . . .
C9 C 0.2328(6) 0.6732(3) 0.03722(17) 0.0794(11) Uani 1 1 d . . . . .
H9A H 0.1611 0.7419 0.0220 0.095 Uiso 1 1 calc R U . . .
H9B H 0.3327 0.6520 0.0110 0.095 Uiso 1 1 calc R U . . .
H9C H 0.2864 0.6966 0.0736 0.095 Uiso 1 1 calc R U . . .
C10 C -0.0583(5) 0.6009(3) 0.08222(14) 0.0682(9) Uani 1 1 d . . . . .
H10A H -0.1258 0.6684 0.0643 0.082 Uiso 1 1 calc R U . . .
H10B H -0.0128 0.6272 0.1192 0.082 Uiso 1 1 calc R U . . .
H10C H -0.1416 0.5306 0.0869 0.082 Uiso 1 1 calc R U . . .
C11 C 0.0817(7) 0.2991(3) 0.08766(18) 0.0879(13) Uani 1 1 d . . . . .
H11A H -0.0167 0.3181 0.1147 0.105 Uiso 1 1 calc R U . . .
H11B H 0.1540 0.2290 0.1012 0.105 Uiso 1 1 calc R U . . .
H11C H 0.0262 0.2790 0.0512 0.105 Uiso 1 1 calc R U . . .
C12 C 0.4521(7) 0.3999(4) 0.04038(15) 0.0845(12) Uani 1 1 d . . . . .
H12A H 0.5093 0.3255 0.0556 0.101 Uiso 1 1 calc R U . . .
H12B H 0.5387 0.4687 0.0442 0.101 Uiso 1 1 calc R U . . .
H12C H 0.4225 0.3875 0.0005 0.101 Uiso 1 1 calc R U . . .
C13 C 0.5688(6) 0.7999(3) 0.17502(16) 0.0710(10) Uani 1 1 d . . . . .
H13A H 0.6802 0.7915 0.1517 0.085 Uiso 1 1 calc R U . . .
H13B H 0.6052 0.8168 0.2140 0.085 Uiso 1 1 calc R U . . .
H13C H 0.4928 0.8676 0.1608 0.085 Uiso 1 1 calc R U . . .
C14 C 0.9879(5) 0.4511(5) 0.25613(16) 0.0868(13) Uani 1 1 d . . . . .
H14A H 1.0561 0.3821 0.2377 0.104 Uiso 0.669(11) 1 calc R U P A 1
H14B H 1.0511 0.3696 0.2550 0.104 Uiso 0.331(11) 1 calc R U P A 2
C17 C 0.5337(6) 0.1481(3) 0.16073(16) 0.0731(9) Uani 1 1 d . . . . .
H17A H 0.5745 0.1251 0.1986 0.088 Uiso 1 1 calc R U . . .
H17B H 0.6417 0.1532 0.1358 0.088 Uiso 1 1 calc R U . . .
H17C H 0.4472 0.0863 0.1464 0.088 Uiso 1 1 calc R U . . .
C15 C 0.9449(7) 0.4060(5) 0.3148(2) 0.0618(18) Uani 0.669(11) 1 d D U P A 1
H15 H 0.8862 0.3289 0.3200 0.074 Uiso 0.669(11) 1 calc R U P A 1
C16 C 0.9885(14) 0.4729(9) 0.3586(4) 0.073(2) Uani 0.669(11) 1 d D U P A 1
H16A H 1.0473 0.5500 0.3535 0.087 Uiso 0.669(11) 1 calc R U P A 1
H16B H 0.9614 0.4444 0.3955 0.087 Uiso 0.669(11) 1 calc R U P A 1
C15A C 0.9489(13) 0.5094(10) 0.3192(4) 0.057(3) Uani 0.331(11) 1 d D U P A 2
H15A H 0.9347 0.5948 0.3256 0.068 Uiso 0.331(11) 1 calc R U P A 2
C16A C 0.939(4) 0.428(2) 0.3595(11) 0.100(8) Uani 0.331(11) 1 d D U P A 2
H16C H 0.9543 0.3438 0.3511 0.120 Uiso 0.331(11) 1 calc R U P A 2
H16D H 0.9172 0.4538 0.3971 0.120 Uiso 0.331(11) 1 calc R U P A 2

loop_
_atom_site_aniso_label
_atom_site_aniso_U_11
_atom_site_aniso_U_22
_atom_site_aniso_U_33
_atom_site_aniso_U_23
_atom_site_aniso_U_13
_atom_site_aniso_U_12
Si1 0.0624(5) 0.0479(4) 0.0462(4) -0.0020(3) -0.0082(3) 0.0027(4)
O1 0.0428(10) 0.0485(10) 0.0462(9) 0.0007(8) -0.0053(7) 0.0008(8)
O2 0.0500(12) 0.0536(12) 0.0830(14) -0.0131(10) -0.0047(11) -0.0016(10)
O6 0.0630(14) 0.0517(11) 0.0782(14) 0.0121(10) -0.0095(11) 0.0030(10)
O14 0.0463(12) 0.129(2) 0.0774(15) -0.0383(16) -0.0082(11) 0.0043(15)
C1 0.0396(13) 0.0582(15) 0.0406(12) 0.0014(11) -0.0019(10) 0.0017(12)
C2 0.0440(14) 0.0588(16) 0.0498(13) -0.0065(12) 0.0010(11) 0.0001(13)
C3 0.0420(14) 0.091(2) 0.0526(15) -0.0108(15) -0.0015(12) -0.0063(16)
C4 0.0392(14) 0.106(3) 0.0493(15) 0.0051(16) -0.0015(11) 0.0059(16)
C5 0.0495(16) 0.085(2) 0.0577(16) 0.0153(15) -0.0034(13) 0.0096(16)
C6 0.0493(15) 0.0614(18) 0.0478(14) 0.0072(12) -0.0019(12) 0.0017(14)
C7 0.0612(17) 0.0618(16) 0.0449(13) 0.0069(13) -0.0014(12) 0.0013(15)
C8 0.103(3) 0.102(3) 0.0571(19) -0.0018(19) -0.0204(19) 0.022(3)
C9 0.079(2) 0.072(2) 0.087(2) 0.0348(19) 0.007(2) 0.001(2)
C10 0.0614(18) 0.080(2) 0.0629(18) 0.0159(16) -0.0002(15) 0.0138(17)
C11 0.114(3) 0.061(2) 0.089(2) 0.0043(18) -0.038(3) -0.022(2)
C12 0.095(3) 0.102(3) 0.0562(18) -0.0085(19) 0.0052(17) 0.038(2)
C13 0.068(2) 0.061(2) 0.085(2) -0.0138(17) 0.0041(18) -0.0143(17)
C14 0.0404(16) 0.156(4) 0.064(2) 0.008(2) -0.0099(14) 0.005(2)
C17 0.079(2) 0.0594(19) 0.081(2) 0.0096(17) -0.0011(19) 0.0147(18)
C15 0.052(3) 0.066(4) 0.068(4) 0.001(2) -0.015(2) 0.008(2)
C16 0.072(6) 0.082(5) 0.064(5) -0.009(4) -0.006(3) 0.005(4)
C15A 0.049(5) 0.069(7) 0.052(6) -0.002(4) -0.012(4) -0.004(4)
C16A 0.083(14) 0.13(2) 0.089(13) 0.031(13) -0.017(9) 0.003(12)

loop_
_atom_type_symbol
_atom_type_description
_atom_type_scat_dispersion_real
_atom_type_scat_dispersion_imag
_atom_type_scat_source
C C 0.0181 0.0091
;
International Tables for Crystallography
(Vol. C, Tables 4.2.6.8 and 6.1.1.4)
;
H H 0.0000 0.0000
;
International Tables for Crystallography
(Vol. C, Table 6.1.1.4)
;
O O 0.0492 0.0322
;
International Tables for Crystallography
(Vol. C, Tables 4.2.6.8 and 6.1.1.4)
;
Si Si 0.2541 0.3302
;
International Tables for Crystallography
(Vol. C, Tables 4.2.6.8 and 6.1.1.4)
;

loop_
_geom_angle_atom_site_label_1
_geom_angle_atom_site_label_2
_geom_angle_atom_site_label_3
_geom_angle
O1 Si1 C12 108.87(15)
O1 Si1 C11 108.46(15)
C12 Si1 C11 113.3(2)
O1 Si1 C7 105.60(11)
C12 Si1 C7 110.32(16)
C11 Si1 C7 109.98(17)
C1 O1 Si1 126.37(17)
C2 O2 C13 117.5(3)
C6 O6 C17 117.7(3)
C14 O14 H14 110(3)
O1 C1 C6 121.4(3)
O1 C1 C2 118.9(3)
C6 C1 C2 119.7(3)
O2 C2 C1 115.3(2)
O2 C2 C3 125.2(3)
C1 C2 C3 119.5(3)
C4 C3 C2 120.0(3)
C4 C3 H3 120.0
C2 C3 H3 120.0
C3 C4 C5 121.0(3)
C3 C4 C14 120.7(4)
C5 C4 C14 118.2(4)
C4 C5 C6 119.1(3)
C4 C5 H5 120.5
C6 C5 H5 120.5
O6 C6 C1 114.8(3)
O6 C6 C5 124.5(3)
C1 C6 C5 120.7(3)
C9 C7 C8 109.3(3)
C9 C7 C10 109.2(3)
C8 C7 C10 109.0(3)
C9 C7 Si1 110.4(2)
C8 C7 Si1 109.6(2)
C10 C7 Si1 109.4(2)
C7 C8 H8A 109.5
C7 C8 H8B 109.5
H8A C8 H8B 109.5
C7 C8 H8C 109.5
H8A C8 H8C 109.5
H8B C8 H8C 109.5
C7 C9 H9A 109.5
C7 C9 H9B 109.5
H9A C9 H9B 109.5
C7 C9 H9C 109.5
H9A C9 H9C 109.5
H9B C9 H9C 109.5
C7 C10 H10A 109.5
C7 C10 H10B 109.5
H10A C10 H10B 109.5
C7 C10 H10C 109.5
H10A C10 H10C 109.5
H10B C10 H10C 109.5
Si1 C11 H11A 109.5
Si1 C11 H11B 109.5
H11A C11 H11B 109.5
Si1 C11 H11C 109.5
H11A C11 H11C 109.5
H11B C11 H11C 109.5
Si1 C12 H12A 109.5
Si1 C12 H12B 109.5
H12A C12 H12B 109.5
Si1 C12 H12C 109.5
H12A C12 H12C 109.5
H12B C12 H12C 109.5
O2 C13 H13A 109.5
O2 C13 H13B 109.5
H13A C13 H13B 109.5
O2 C13 H13C 109.5
H13A C13 H13C 109.5
H13B C13 H13C 109.5
O14 C14 C15 120.4(4)
O14 C14 C4 111.6(3)
C15 C14 C4 108.4(3)
O14 C14 C15A 85.0(4)
C4 C14 C15A 106.4(4)
O14 C14 H14A 105.0
C15 C14 H14A 105.0
C4 C14 H14A 105.0
O14 C14 H14B 116.5
C4 C14 H14B 116.5
C15A C14 H14B 116.5
O6 C17 H17A 109.5
O6 C17 H17B 109.5
H17A C17 H17B 109.5
O6 C17 H17C 109.5
H17A C17 H17C 109.5
H17B C17 H17C 109.5
C16 C15 C14 120.2(7)
C16 C15 H15 119.9
C14 C15 H15 119.9
C15 C16 H16A 120.0
C15 C16 H16B 120.0
H16A C16 H16B 120.0
C16A C15A C14 114.4(17)
C16A C15A H15A 122.8
C14 C15A H15A 122.8
C15A C16A H16C 120.0
C15A C16A H16D 120.0
H16C C16A H16D 120.0

loop_
_geom_bond_atom_site_label_1
_geom_bond_atom_site_label_2
_geom_bond_distance
Si1 O1 1.6696(19)
Si1 C12 1.850(4)
Si1 C11 1.858(4)
Si1 C7 1.888(3)
O1 C1 1.377(3)
O2 C2 1.364(4)
O2 C13 1.427(4)
O6 C6 1.368(4)
O6 C17 1.428(4)
O14 C14 1.419(6)
O14 H14 0.92(2)
C1 C6 1.386(4)
C1 C2 1.392(4)
C2 C3 1.401(4)
C3 C4 1.378(5)
C3 H3 0.9500
C4 C5 1.379(5)
C4 C14 1.536(4)
C5 C6 1.396(4)
C5 H5 0.9500
C7 C9 1.513(5)
C7 C8 1.528(5)
C7 C10 1.534(4)
C8 H8A 0.9800
C8 H8B 0.9800
C8 H8C 0.9800
C9 H9A 0.9800
C9 H9B 0.9800
C9 H9C 0.9800
C10 H10A 0.9800
C10 H10B 0.9800
C10 H10C 0.9800
C11 H11A 0.9800
C11 H11B 0.9800
C11 H11C 0.9800
C12 H12A 0.9800
C12 H12B 0.9800
C12 H12C 0.9800
C13 H13A 0.9800
C13 H13B 0.9800
C13 H13C 0.9800
C14 C15 1.511(7)
C14 C15A 1.652(11)
C14 H14A 1.0000
C14 H14B 1.0000
C17 H17A 0.9800
C17 H17B 0.9800
C17 H17C 0.9800
C15 C16 1.310(11)
C15 H15 0.9500
C16 H16A 0.9500
C16 H16B 0.9500
C15A C16A 1.306(19)
C15A H15A 0.9500
C16A H16C 0.9500
C16A H16D 0.9500

loop_
_geom_hbond_atom_site_label_D
_geom_hbond_atom_site_label_H
_geom_hbond_atom_site_label_A
_geom_hbond_site_symmetry_A
_geom_hbond_distance_DA
_geom_hbond_distance_DH
_geom_hbond_distance_HA
_geom_hbond_angle_DHA
_geom_hbond_publ_flag
O14 H14 O1 1_655 2.935(3) 0.92(3) 2.08(3) 155(4) no

loop_
_geom_torsion_atom_site_label_1
_geom_torsion_atom_site_label_2
_geom_torsion_atom_site_label_3
_geom_torsion_atom_site_label_4
_geom_torsion
C12 Si1 O1 C1 -14.5(3)
C11 Si1 O1 C1 109.2(3)
C7 Si1 O1 C1 -133.0(2)
Si1 O1 C1 C6 -61.2(3)
Si1 O1 C1 C2 120.9(2)
C13 O2 C2 C1 -163.8(3)
C13 O2 C2 C3 16.5(4)
O1 C1 C2 O2 -2.2(4)
C6 C1 C2 O2 179.9(3)
O1 C1 C2 C3 177.5(2)
C6 C1 C2 C3 -0.4(4)
O2 C2 C3 C4 -179.4(3)
C1 C2 C3 C4 0.9(4)
C2 C3 C4 C5 0.0(5)
C2 C3 C4 C14 -177.4(3)
C3 C4 C5 C6 -1.4(5)
C14 C4 C5 C6 176.0(3)
C17 O6 C6 C1 166.0(3)
C17 O6 C6 C5 -14.0(4)
O1 C1 C6 O6 1.1(4)
C2 C1 C6 O6 178.9(3)
O1 C1 C6 C5 -178.9(2)
C2 C1 C6 C5 -1.1(4)
C4 C5 C6 O6 -178.0(3)
C4 C5 C6 C1 2.0(4)
O1 Si1 C7 C9 64.5(2)
C12 Si1 C7 C9 -53.0(3)
C11 Si1 C7 C9 -178.7(2)
O1 Si1 C7 C8 -175.1(3)
C12 Si1 C7 C8 67.4(3)
C11 Si1 C7 C8 -58.3(3)
O1 Si1 C7 C10 -55.7(2)
C12 Si1 C7 C10 -173.2(2)
C11 Si1 C7 C10 61.1(3)
C3 C4 C14 O14 -30.3(4)
C5 C4 C14 O14 152.3(3)
C3 C4 C14 C15 104.6(5)
C5 C4 C14 C15 -72.8(5)
C3 C4 C14 C15A 60.8(6)
C5 C4 C14 C15A -116.6(5)
O14 C14 C15 C16 10.5(8)
C4 C14 C15 C16 -119.7(7)
O14 C14 C15A C16A -141.6(14)
C4 C14 C15A C16A 107.3(14)
